data_1528777
loop_
_publ_author_name
'Oswald, H.R.'

_publ_section_title
;
 Kristallstruktur von Cadmium-Kupfer-Hydroxidnitrat, Cd Cu3 (O H)6 (N O3)2
 H2 O
;
_journal_name_full 'Helvetica Chimica Acta'
_journal_page_first 2369
_journal_page_last 2380
_journal_volume 52
_journal_year 1969
_chemical_formula_sum 'Cd Cu3 H8 N2 O13'
_chemical_name_systematic 'Cd Cu3 (O H)6 (N O3)2 H2 O'
_space_group_IT_number 164
_symmetry_space_group_name_Hall '-P 3 2"'
_symmetry_space_group_name_H-M 'P -3 m 1'
_cell_angle_alpha 90
_cell_angle_beta 90
_cell_angle_gamma 120
_cell_formula_units_Z 1
_cell_length_a 6.522
_cell_length_b 6.522
_cell_length_c 7.012
_cell_volume 258.306
_citation_journal_id_ASTM HCACAV
_cod_data_source_file Oswald_HCACAV_1969_390.cif
_cod_data_source_block H8Cd1Cu3N2O13
_cod_original_cell_volume 258.3058
_cod_original_formula_sum 'H8 Cd1 Cu3 N2 O13'
_cod_database_code 1528777

loop_
_symmetry_equiv_pos_as_xyz
x,y,z
-y,x-y,z
-x+y,-x,z
y,x,-z
-x,-x+y,-z
x-y,-y,-z
-x,-y,-z
y,-x+y,-z
x-y,x,-z
-y,-x,z
x,x-y,z
-x+y,y,z

loop_
_atom_site_label
_atom_site_type_symbol
_atom_site_fract_x
_atom_site_fract_y
_atom_site_fract_z
_atom_site_occupancy
_atom_site_U_iso_or_equiv
O2 O-2 0.3333 0.6667 0.782 1 0.0
O1 O-2 0.182 0.364 0.135 1 0.0
Cd1 Cd+2 0 0 0 1 0.0
O4 O-2 0 0 0.5 1 0.0
O3 O-2 0.469 0.283 0.486 0.3333 0.0
Cu1 Cu+2 0.5 0 0 1 0.0
N1 N+5 0.649 0.298 0.389 0.3333 0.0
